data_2001990
loop_
_publ_author_name
'Shoja, M.'
'Saba, S.'

_publ_section_title
;
 1,3-Dicyanomethylhexahydropyrimidine
;
_journal_issue 2
_journal_name_full 'Acta Crystallographica Section C'
_journal_page_first 354
_journal_page_last 355
_journal_paper_doi 10.1107/S0108270192005614
_journal_volume 49
_journal_year 1993
_chemical_formula_sum 'C8 H12 N4'
_chemical_formula_weight 164.21
_space_group_crystal_system monoclinic
_space_group_IT_number 14
_space_group_name_Hall '-P 2ybc'
_space_group_name_H-M_alt 'P 1 21/c 1'
_cell_angle_alpha 90
_cell_angle_beta 107.73(2)
_cell_angle_gamma 90
_cell_formula_units_Z 4
_cell_length_a 8.303(14)
_cell_length_b 8.7330(10)
_cell_length_c 12.998(2)
_cell_volume 897.7(15)
_diffrn_radiation_type Cu
_diffrn_radiation_wavelength 1.5418
_exptl_absorpt_coefficient_mu 0.63
_exptl_crystal_density_diffrn 1.21
_exptl_crystal_F_000 352
_cod_data_source_file cr0398.cif
_cod_data_source_block cr0398_structure_1_of_1
_cod_depositor_comments
;
 Updating space group information and adding the symmetry operation list.

 Antanas Vaitkus,
 2018-06-15
;
_cod_original_cell_volume 897.7(4)
_cod_original_sg_symbol_H-M 'P 21/c'
_cod_database_code 2001990

loop_
_space_group_symop_id
_space_group_symop_operation_xyz
1 x,y,z
2 -x,y+1/2,-z+1/2
3 -x,-y,-z
4 x,-y+1/2,z+1/2

loop_
_atom_site_label
_atom_site_fract_x
_atom_site_fract_y
_atom_site_fract_z
N(1) .5997(2) .1089(2) .42130(10)
N(2) 1.0267(3) .3770(2) .27590(10)
N(3) .8891(2) .1775(2) .46320(10)
N(4) .3418(2) .1822(2) .16190(10)
C(2) .7417(2) .1249(2) .37810(10)
C(4) .8595(2) .3275(2) .50480(10)
C(5) .7066(2) .3201(2) .54490(10)
C(6) .5558(2) .2569(2) .45830(10)
C(7) 1.0385(2) .1755(2) .4280(2)
C(8) 1.0339(2) .2874(2) .3406(2)
C(9) .4559(2) .0342(2) .34530(10)
C(10) .3882(2) .1173(2) .24080(10)
H1C7 1.053(2) .077(2) .4030(10)
H2C7 1.136(2) .203(2) .4890(10)
H1C4 .842(2) .404(2) .4490(10)
H2C4 .962(2) .355(2) .5630(10)
H1C5 .680(2) .426(2) .5670(10)
H2C5 .740(2) .254(2) .6150(10)
H1C6 .458(2) .243(2) .4870(10)
H2C6 .519(2) .338(2) .3950(10)
H1C9 .362(2) .019(2) .3790(10)
H2C9 .492(2) -.070(2) .3270(10)
H1C2 .712(2) .205(2) .3150(10)
H2C2 .766(2) .025(2) .3520(10)

loop_
_geom_bond_atom_site_label_1
_geom_bond_atom_site_label_2
_geom_bond_distance
N(1) C(2) 1.459(2)
N(1) C(6) 1.464(2)
N(1) C(9) 1.452(2)
N(2) C(8) 1.137(3)
N(3) C(2) 1.452(2)
N(3) C(4) 1.467(2)
N(3) C(7) 1.447(3)
N(4) C(19) 1.132(2)
C(4) C(5) 1.513(3)
C(5) C(6) 1.510(2)
C(7) C(8) 1.490(3)
C(9) C(10) 1.490(2)
